data_7239257
loop_
_publ_author_name
'Sato, Hisako'
'Nogami, Emiko'
'Yajima, Tomoko'
'Yamagishi, Akihiko'

_publ_section_title
;
 Terminal effects on gelation by low molecular weight chiral gelators
;
_journal_issue 4
_journal_name_full 'RSC Adv.'
_journal_page_first 1659
_journal_paper_doi 10.1039/C3RA44070B
_journal_volume 4
_journal_year 2014
_chemical_absolute_configuration rm
_chemical_formula_moiety 'C18 H32 Br2 N2 O2'
_chemical_formula_sum 'C18 H32 Br2 N2 O2'
_chemical_formula_weight 468.28
_space_group_crystal_system orthorhombic
_space_group_IT_number 19
_space_group_name_Hall 'P 2ac 2ab'
_space_group_name_H-M_alt 'P 21 21 21'
_atom_sites_solution_hydrogens geom
_atom_sites_solution_primary direct
_atom_sites_solution_secondary difmap
_cell_angle_alpha 90
_cell_angle_beta 90
_cell_angle_gamma 90
_cell_formula_units_Z 4
_cell_length_a 4.8665(8)
_cell_length_b 16.429(3)
_cell_length_c 25.787(4)
_cell_measurement_reflns_used 3775
_cell_measurement_temperature 93.(2)
_cell_measurement_theta_max 25.9990
_cell_measurement_theta_min 2.4794
_cell_volume 2061.7(6)
_computing_cell_refinement 'SAINT V7.68A (Bruker AXS, 2009)'
_computing_data_collection 'Bruker SMART APEX II'
_computing_data_reduction 'SAINT V7.68A (Bruker AXS, 2009)'
_computing_molecular_graphics 'XSELL V6. 3. 1'
_computing_publication_material 'Generate Report'
_computing_structure_refinement 'SHELXL-97 (Sheldrick, 2008)'
_computing_structure_solution 'SHELXS-97 (Sheldrick, 2008)'
_diffrn_ambient_temperature 93.(2)
_diffrn_detector_area_resol_mean 8.3333
_diffrn_measured_fraction_theta_full 1.000
_diffrn_measured_fraction_theta_max 1.000
_diffrn_measurement_device_type 'Bruker D8 goniometer'
_diffrn_measurement_method 'omega scan'
_diffrn_radiation_monochromator graphite
_diffrn_radiation_type MoK\a
_diffrn_radiation_wavelength 0.71073
_diffrn_reflns_av_R_equivalents 0.0426
_diffrn_reflns_av_sigmaI/netI 0.0494
_diffrn_reflns_limit_h_max 5
_diffrn_reflns_limit_h_min -5
_diffrn_reflns_limit_k_max 19
_diffrn_reflns_limit_k_min -12
_diffrn_reflns_limit_l_max 30
_diffrn_reflns_limit_l_min -30
_diffrn_reflns_number 10958
_diffrn_reflns_theta_full 24.99
_diffrn_reflns_theta_max 24.99
_diffrn_reflns_theta_min 1.47
_exptl_absorpt_coefficient_mu 3.945
_exptl_absorpt_correction_T_max 0.96
_exptl_absorpt_correction_T_min 0.84
_exptl_absorpt_correction_type multi-scan
_exptl_absorpt_process_details 'SADABS V2008/1 (Bruker AXS)'
_exptl_crystal_colour 'clear pale white'
_exptl_crystal_density_diffrn 1.509
_exptl_crystal_density_method 'not measured'
_exptl_crystal_description needle
_exptl_crystal_F_000 960
_exptl_crystal_size_max 0.200
_exptl_crystal_size_mid 0.010
_exptl_crystal_size_min 0.010
_refine_diff_density_max 0.329
_refine_diff_density_min -0.310
_refine_ls_abs_structure_details 'Flack H D (1983), Acta Cryst. A39, 876-881'
_refine_ls_abs_structure_Flack 0.029(9)
_refine_ls_extinction_method none
_refine_ls_goodness_of_fit_ref 1.019
_refine_ls_hydrogen_treatment mixed
_refine_ls_matrix_type full
_refine_ls_number_parameters 217
_refine_ls_number_reflns 3640
_refine_ls_number_restraints 0
_refine_ls_restrained_S_all 1.019
_refine_ls_R_factor_all 0.0329
_refine_ls_R_factor_gt 0.0266
_refine_ls_shift/su_max 0.011
_refine_ls_shift/su_mean 0.002
_refine_ls_structure_factor_coef Fsqd
_refine_ls_weighting_details 'calc w=1/[\s^2^(Fo^2^)+(0.0127P)^2^+0.0000P] where P=(Fo^2^+2Fc^2^)/3'
_refine_ls_weighting_scheme calc
_refine_ls_wR_factor_gt 0.0467
_refine_ls_wR_factor_ref 0.0480
_reflns_number_gt 3277
_reflns_number_total 3640
_reflns_threshold_expression >2sigma(I)
_cod_data_source_file c3ra44070b.txt
_cod_data_source_block I
_cod_database_code 7239257

loop_
_space_group_symop_operation_xyz
'x, y, z'
'x+1/2, -y+1/2, -z'
'-x, y+1/2, -z+1/2'
'-x+1/2, -y, z+1/2'

loop_
_atom_site_type_symbol
_atom_site_label
_atom_site_fract_x
_atom_site_fract_y
_atom_site_fract_z
_atom_site_U_iso_or_equiv
_atom_site_adp_type
_atom_site_calc_flag
_atom_site_refinement_flags
_atom_site_occupancy
Br Br1 0.62404(6) 0.21695(2) 0.451922(14) 0.02658(10) Uani d . 1
Br Br2 -0.21248(6) 0.52332(2) 0.528925(12) 0.02293(9) Uani d . 1
O O1 0.6921(4) 0.09946(14) 0.21215(8) 0.0235(6) Uani d . 1
O O2 -0.1745(4) 0.33158(17) 0.24378(9) 0.0388(7) Uani d . 1
N N1 0.2570(5) 0.14181(15) 0.19746(9) 0.0162(6) Uani d . 1
H H1 0.0832 0.1362 0.2062 0.019 Uiso calc R 1
N N2 0.2570(5) 0.31328(15) 0.21495(8) 0.0157(6) Uani d . 1
H H2 0.4328 0.3189 0.2221 0.019 Uiso calc R 1
C C1 0.9187(7) 0.1660(2) 0.41180(12) 0.0221(8) Uani d . 1
H H1A 0.995 0.2061 0.3871 0.027 Uiso calc R 1
H H1B 1.0682 0.1492 0.4356 0.027 Uiso calc R 1
C C2 0.8171(7) 0.0922(2) 0.38216(11) 0.0186(8) Uani d . 1
H H2A 0.7273 0.0547 0.407 0.022 Uiso calc R 1
H H2B 0.9782 0.0635 0.3675 0.022 Uiso calc R 1
C C3 0.6170(7) 0.10987(19) 0.33842(11) 0.0175(7) Uani d . 1
H H3A 0.7028 0.1483 0.3137 0.021 Uiso calc R 1
H H3B 0.4505 0.1362 0.3528 0.021 Uiso calc R 1
C C4 0.5350(6) 0.0327(2) 0.30988(12) 0.0170(7) Uani d . 1
H H4A 0.4547 -0.0058 0.3352 0.02 Uiso calc R 1
H H4B 0.7029 0.0072 0.2955 0.02 Uiso calc R 1
C C5 0.3304(6) 0.04494(19) 0.26594(11) 0.0160(7) Uani d . 1
H H5A 0.2796 -0.0088 0.2514 0.019 Uiso calc R 1
H H5B 0.1615 0.0703 0.2799 0.019 Uiso calc R 1
C C6 0.4435(7) 0.0979(2) 0.22305(12) 0.0163(8) Uani d . 1
C C7 0.3242(6) 0.19849(18) 0.15601(11) 0.0153(7) Uani d . 1
H H7 0.5272 0.2078 0.1566 0.018 Uiso calc R 1
C C8 0.1833(6) 0.27994(19) 0.16466(10) 0.0149(7) Uani d . 1
H H8 -0.0196 0.2702 0.1646 0.018 Uiso calc R 1
C C9 0.0764(7) 0.3358(2) 0.25076(12) 0.0202(8) Uani d . 1
C C10 0.1975(7) 0.3691(2) 0.30020(11) 0.0275(9) Uani d . 1
H H10A 0.3 0.4195 0.2919 0.033 Uiso calc R 1
H H10B 0.3313 0.3291 0.3139 0.033 Uiso calc R 1
C C11 -0.0086(6) 0.3880(2) 0.34234(12) 0.0176(8) Uani d . 1
H H11A -0.1052 0.3374 0.3523 0.021 Uiso calc R 1
H H11B -0.1472 0.4266 0.3287 0.021 Uiso calc R 1
C C12 0.1272(7) 0.4250(2) 0.39040(11) 0.0203(8) Uani d . 1
H H12A 0.2645 0.3862 0.4043 0.024 Uiso calc R 1
H H12B 0.2253 0.4754 0.3804 0.024 Uiso calc R 1
C C13 -0.0800(6) 0.4447(2) 0.43241(12) 0.0184(8) Uani d . 1
H H13A -0.2303 0.4779 0.4176 0.022 Uiso calc R 1
H H13B -0.1608 0.3936 0.4459 0.022 Uiso calc R 1
C C14 0.0545(6) 0.49069(19) 0.47634(11) 0.0185(7) Uani d . 1
H H14A 0.1465 0.5397 0.4624 0.022 Uiso calc R 1
H H14B 0.1966 0.4559 0.4926 0.022 Uiso calc R 1
C C15 0.2477(7) 0.33910(19) 0.12096(11) 0.0191(7) Uani d . 1
H H15A 0.4463 0.3521 0.1214 0.023 Uiso calc R 1
H H15B 0.145 0.3904 0.1266 0.023 Uiso calc R 1
C C16 0.1712(7) 0.30407(19) 0.06820(11) 0.0221(8) Uani d . 1
H H16A -0.0306 0.2971 0.0662 0.027 Uiso calc R 1
H H16B 0.2273 0.3426 0.0406 0.027 Uiso calc R 1
C C17 0.3101(6) 0.2226(2) 0.05931(11) 0.0222(8) Uani d . 1
H H17A 0.5112 0.2307 0.0567 0.027 Uiso calc R 1
H H17B 0.2455 0.1992 0.0261 0.027 Uiso calc R 1
C C18 0.2487(7) 0.16318(19) 0.10303(11) 0.0197(7) Uani d . 1
H H18A 0.3534 0.1123 0.0973 0.024 Uiso calc R 1
H H18B 0.0506 0.1495 0.1026 0.024 Uiso calc R 1

loop_
_atom_site_aniso_label
_atom_site_aniso_U_11
_atom_site_aniso_U_22
_atom_site_aniso_U_33
_atom_site_aniso_U_12
_atom_site_aniso_U_13
_atom_site_aniso_U_23
Br1 0.02240(18) 0.02439(19) 0.0329(2) -0.00309(17) -0.00037(15) -0.00980(18)
Br2 0.02325(18) 0.02466(18) 0.02089(16) 0.00164(16) 0.00002(14) -0.00425(16)
O1 0.0055(11) 0.0399(15) 0.0250(13) 0.0005(11) 0.0024(10) 0.0121(11)
O2 0.0097(14) 0.073(2) 0.0338(15) -0.0010(13) -0.0024(11) -0.0288(14)
N1 0.0069(13) 0.0221(15) 0.0196(14) -0.0017(13) 0.0024(12) 0.0096(12)
N2 0.0069(13) 0.0261(16) 0.0141(13) -0.0034(13) -0.0030(12) -0.0055(11)
C1 0.0155(17) 0.028(2) 0.0228(19) 0.0005(17) 0.0021(15) 0.0041(17)
C2 0.0155(17) 0.0209(19) 0.0195(17) 0.0020(16) 0.0010(14) 0.0020(15)
C3 0.0167(17) 0.0178(18) 0.0181(17) -0.0014(16) -0.0009(15) 0.0028(15)
C4 0.0183(17) 0.0161(18) 0.0165(16) 0.0012(16) 0.0019(13) 0.0037(16)
C5 0.0129(16) 0.0186(18) 0.0166(16) -0.0018(14) 0.0031(13) 0.0031(14)
C6 0.0212(19) 0.0144(19) 0.0132(18) -0.0028(16) 0.0021(15) -0.0054(15)
C7 0.0138(16) 0.0166(18) 0.0154(16) -0.0037(14) 0.0018(13) 0.0048(14)
C8 0.0106(15) 0.0168(16) 0.0172(16) -0.0026(16) -0.0035(13) -0.0061(15)
C9 0.0150(19) 0.024(2) 0.0219(19) -0.0019(16) -0.0021(15) -0.0002(16)
C10 0.0173(18) 0.049(2) 0.0163(17) -0.0043(18) -0.0017(15) -0.0133(17)
C11 0.0159(17) 0.020(2) 0.0168(18) 0.0003(15) -0.0015(14) -0.0006(16)
C12 0.0161(18) 0.026(2) 0.0191(18) -0.0010(16) -0.0015(15) -0.0043(15)
C13 0.0198(17) 0.0176(18) 0.0178(17) -0.0010(15) -0.0024(14) 0.0008(15)
C14 0.0180(16) 0.0215(18) 0.0159(16) -0.0054(14) 0.0019(14) -0.0005(16)
C15 0.0222(18) 0.0153(17) 0.0200(17) -0.0011(16) -0.0031(15) 0.0022(14)
C16 0.0253(19) 0.024(2) 0.0173(16) -0.0074(16) -0.0032(15) 0.0043(15)
C17 0.0244(18) 0.0277(19) 0.0146(16) -0.0086(18) 0.0014(14) -0.0004(16)
C18 0.0262(18) 0.0132(16) 0.0197(17) -0.0001(17) 0.0034(16) -0.0035(14)

loop_
_atom_type_symbol
_atom_type_description
_atom_type_scat_dispersion_real
_atom_type_scat_dispersion_imag
_atom_type_scat_source
C C 0.0033 0.0016 'International Tables Vol C Tables 4.2.6.8 and 6.1.1.4'
H H 0.0000 0.0000 'International Tables Vol C Tables 4.2.6.8 and 6.1.1.4'
N N 0.0061 0.0033 'International Tables Vol C Tables 4.2.6.8 and 6.1.1.4'
O O 0.0106 0.0060 'International Tables Vol C Tables 4.2.6.8 and 6.1.1.4'
Br Br -0.2901 2.4595 'International Tables Vol C Tables 4.2.6.8 and 6.1.1.4'

loop_
_geom_angle_atom_site_label_1
_geom_angle_atom_site_label_2
_geom_angle_atom_site_label_3
_geom_angle
C6 N1 C7 123.8(3)
C6 N1 H1 118.1
C7 N1 H1 118.1
C9 N2 C8 124.2(2)
C9 N2 H2 117.9
C8 N2 H2 117.9
C2 C1 Br1 111.7(2)
C2 C1 H1A 109.3
Br1 C1 H1A 109.3
C2 C1 H1B 109.3
Br1 C1 H1B 109.3
H1A C1 H1B 107.9
C1 C2 C3 115.6(3)
C1 C2 H2A 108.4
C3 C2 H2A 108.4
C1 C2 H2B 108.4
C3 C2 H2B 108.4
H2A C2 H2B 107.5
C2 C3 C4 111.7(3)
C2 C3 H3A 109.3
C4 C3 H3A 109.3
C2 C3 H3B 109.3
C4 C3 H3B 109.3
H3A C3 H3B 107.9
C3 C4 C5 115.0(3)
C3 C4 H4A 108.5
C5 C4 H4A 108.5
C3 C4 H4B 108.5
C5 C4 H4B 108.5
H4A C4 H4B 107.5
C6 C5 C4 112.5(3)
C6 C5 H5A 109.1
C4 C5 H5A 109.1
C6 C5 H5B 109.1
C4 C5 H5B 109.1
H5A C5 H5B 107.8
O1 C6 N1 122.6(3)
O1 C6 C5 122.2(3)
N1 C6 C5 115.2(3)
N1 C7 C8 110.7(2)
N1 C7 C18 111.1(2)
C8 C7 C18 110.9(2)
N1 C7 H7 108.0
C8 C7 H7 108.0
C18 C7 H7 108.0
N2 C8 C15 111.7(2)
N2 C8 C7 110.6(2)
C15 C8 C7 111.2(2)
N2 C8 H8 107.7
C15 C8 H8 107.7
C7 C8 H8 107.7
O2 C9 N2 122.5(3)
O2 C9 C10 122.0(3)
N2 C9 C10 115.5(3)
C9 C10 C11 115.1(3)
C9 C10 H10A 108.5
C11 C10 H10A 108.5
C9 C10 H10B 108.5
C11 C10 H10B 108.5
H10A C10 H10B 107.5
C10 C11 C12 112.2(3)
C10 C11 H11A 109.2
C12 C11 H11A 109.2
C10 C11 H11B 109.2
C12 C11 H11B 109.2
H11A C11 H11B 107.9
C13 C12 C11 112.1(3)
C13 C12 H12A 109.2
C11 C12 H12A 109.2
C13 C12 H12B 109.2
C11 C12 H12B 109.2
H12A C12 H12B 107.9
C14 C13 C12 110.8(3)
C14 C13 H13A 109.5
C12 C13 H13A 109.5
C14 C13 H13B 109.5
C12 C13 H13B 109.5
H13A C13 H13B 108.1
C13 C14 Br2 111.70(19)
C13 C14 H14A 109.3
Br2 C14 H14A 109.3
C13 C14 H14B 109.3
Br2 C14 H14B 109.3
H14A C14 H14B 107.9
C8 C15 C16 111.7(3)
C8 C15 H15A 109.3
C16 C15 H15A 109.3
C8 C15 H15B 109.3
C16 C15 H15B 109.3
H15A C15 H15B 107.9
C17 C16 C15 111.1(3)
C17 C16 H16A 109.4
C15 C16 H16A 109.4
C17 C16 H16B 109.4
C15 C16 H16B 109.4
H16A C16 H16B 108.0
C16 C17 C18 111.5(2)
C16 C17 H17A 109.3
C18 C17 H17A 109.3
C16 C17 H17B 109.3
C18 C17 H17B 109.3
H17A C17 H17B 108.0
C17 C18 C7 111.8(3)
C17 C18 H18A 109.3
C7 C18 H18A 109.3
C17 C18 H18B 109.3
C7 C18 H18B 109.3
H18A C18 H18B 107.9

loop_
_geom_bond_atom_site_label_1
_geom_bond_atom_site_label_2
_geom_bond_distance
Br1 C1 1.957(3)
Br2 C14 1.953(3)
O1 C6 1.242(4)
O2 C9 1.236(4)
N1 C6 1.334(4)
N1 C7 1.455(4)
N1 H1 0.88
N2 C9 1.327(4)
N2 C8 1.453(3)
N2 H2 0.88
C1 C2 1.515(4)
C1 H1A 0.99
C1 H1B 0.99
C2 C3 1.518(4)
C2 H2A 0.99
C2 H2B 0.99
C3 C4 1.519(4)
C3 H3A 0.99
C3 H3B 0.99
C4 C5 1.522(4)
C4 H4A 0.99
C4 H4B 0.99
C5 C6 1.511(4)
C5 H5A 0.99
C5 H5B 0.99
C7 C8 1.520(4)
C7 C18 1.529(4)
C7 H7 1.0
C8 C15 1.521(4)
C8 H8 1.0
C9 C10 1.507(4)
C10 C11 1.511(4)
C10 H10A 0.99
C10 H10B 0.99
C11 C12 1.530(4)
C11 H11A 0.99
C11 H11B 0.99
C12 C13 1.515(4)
C12 H12A 0.99
C12 H12B 0.99
C13 C14 1.511(4)
C13 H13A 0.99
C13 H13B 0.99
C14 H14A 0.99
C14 H14B 0.99
C15 C16 1.523(4)
C15 H15A 0.99
C15 H15B 0.99
C16 C17 1.517(4)
C16 H16A 0.99
C16 H16B 0.99
C17 C18 1.521(4)
C17 H17A 0.99
C17 H17B 0.99
C18 H18A 0.99
C18 H18B 0.99
